data_1572336
loop_
_publ_author_name
'Winter, Alena'
'Hamdi, Farzad'
'Eichh&#xf6;fer, Andreas'
'Saalw&#xe4;chter, Kay'
'Kastritis, Panagiotis L.'
'Haase, Frederik'

_publ_section_title
;
 Enhancing structural control in covalent organic frameworks through
 steric interaction-driven linker design.
;
_journal_issue 35
_journal_name_full 'Chemical science'
_journal_page_first 14449
_journal_page_last 14457
_journal_paper_doi 10.1039/d4sc03461a
_journal_volume 15
_journal_year 2024
_chemical_absolute_configuration rm
_chemical_formula_moiety 'C16 H11 Br O4'
_chemical_formula_sum 'C16 H11 Br O4'
_chemical_formula_weight 347.16
_space_group_crystal_system orthorhombic
_space_group_IT_number 33
_space_group_name_Hall 'P 2c -2n'
_space_group_name_H-M_alt 'P n a 21'
_atom_sites_solution_hydrogens geom
_atom_sites_solution_primary iterative
_audit_creation_date 2022-02-09
_audit_creation_method
;
Olex2 1.3
(compiled 2020.11.12 svn.r5f609507 for OlexSys, GUI svn.r6408)
;
_audit_update_record
;
2023-12-05 deposited with the CCDC.	2024-08-12 downloaded from the CCDC.
;
_cell_angle_alpha 90
_cell_angle_beta 90
_cell_angle_gamma 90
_cell_formula_units_Z 4
_cell_length_a 14.3243(10)
_cell_length_b 11.4688(7)
_cell_length_c 8.7762(8)
_cell_measurement_reflns_used 8701
_cell_measurement_temperature 180(2)
_cell_measurement_theta_max 64.02
_cell_measurement_theta_min 5.52
_cell_volume 1441.78(19)
_computing_molecular_graphics 'Olex2 1.3 (Dolomanov et al., 2009)'
_computing_publication_material 'Olex2 1.3 (Dolomanov et al., 2009)'
_computing_structure_refinement 'SHELXL 2014/3 (Sheldrick, 2015)'
_computing_structure_solution 'olex2.solve 1.3 (Bourhis et al., 2015)'
_diffrn_ambient_temperature 180.0
_diffrn_detector EIGER4M
_diffrn_detector_area_resol_mean 13.33
_diffrn_detector_type Dectris
_diffrn_measured_fraction_theta_full 0.987
_diffrn_measured_fraction_theta_max 0.972
_diffrn_measurement_device 'Eulerian 4-circle diffractometer'
_diffrn_measurement_device_type 'STOE STADIVARI'
_diffrn_measurement_method 'rotation method, \w scans'
_diffrn_radiation_collimation '1.2 0.6 mm diameter'
_diffrn_radiation_monochromator 'Graded multilayer mirror'
_diffrn_radiation_probe x-ray
_diffrn_radiation_type 'Ga K\a'
_diffrn_radiation_wavelength 1.34143
_diffrn_radiation_xray_symbol 'Ga K\a'
_diffrn_reflns_av_R_equivalents 0.0630
_diffrn_reflns_av_unetI/netI 0.0412
_diffrn_reflns_Laue_measured_fraction_full 0.987
_diffrn_reflns_Laue_measured_fraction_max 0.972
_diffrn_reflns_limit_h_max 17
_diffrn_reflns_limit_h_min -18
_diffrn_reflns_limit_k_max 11
_diffrn_reflns_limit_k_min -15
_diffrn_reflns_limit_l_max 9
_diffrn_reflns_limit_l_min -11
_diffrn_reflns_number 9338
_diffrn_reflns_point_group_measured_fraction_full 0.823
_diffrn_reflns_point_group_measured_fraction_max 0.779
_diffrn_reflns_theta_full 53.597
_diffrn_reflns_theta_max 63.992
_diffrn_reflns_theta_min 6.144
_diffrn_source 'Metaljet D2'
_diffrn_source_current 2.860
_diffrn_source_power 0.200
_diffrn_source_target Ga
_diffrn_source_type 'Ga Metaljet D2'
_diffrn_source_voltage 70
_exptl_absorpt_coefficient_mu 2.757
_exptl_absorpt_correction_T_max 1.0
_exptl_absorpt_correction_T_min 0.3579
_exptl_absorpt_correction_type multi-scan
_exptl_absorpt_process_details
;
STOE LANA, absorption correction by scaling of reflection intensities.
J. Koziskova, F. Hahn, J. Richter, J. Kozisek, "Comparison of different
absorption corrections on the model structure of tetrakis(\m~2~-acetato)-
diaqua-di-copper(II)", Acta Chimica Slovaca, vol. 9, no. 2, 2016, pp. 136 - 140.
;
_exptl_crystal_colour 'clear colourless'
_exptl_crystal_colour_lustre clear
_exptl_crystal_colour_primary colourless
_exptl_crystal_density_diffrn 1.599
_exptl_crystal_density_method 'not measured'
_exptl_crystal_description plate
_exptl_crystal_F_000 696
_exptl_crystal_size_max 0.08
_exptl_crystal_size_mid 0.058
_exptl_crystal_size_min 0.015
_refine_diff_density_max 0.397
_refine_diff_density_min -0.518
_refine_diff_density_rms 0.063
_refine_ls_abs_structure_details
;
 Flack x determined using 712 quotients [(I+)-(I-)]/[(I+)+(I-)]
 (Parsons, Flack and Wagner, Acta Cryst. B69 (2013) 249-259).
;
_refine_ls_abs_structure_Flack -0.05(3)
_refine_ls_extinction_method none
_refine_ls_goodness_of_fit_ref 1.031
_refine_ls_hydrogen_treatment constr
_refine_ls_matrix_type full
_refine_ls_number_parameters 191
_refine_ls_number_reflns 2842
_refine_ls_number_restraints 1
_refine_ls_restrained_S_all 1.031
_refine_ls_R_factor_all 0.0485
_refine_ls_R_factor_gt 0.0383
_refine_ls_shift/su_max 0.000
_refine_ls_shift/su_mean 0.000
_refine_ls_structure_factor_coef Fsqd
_refine_ls_weighting_details 'w=1/[\s^2^(Fo^2^)+(0.0622P)^2^] where P=(Fo^2^+2Fc^2^)/3'
_refine_ls_weighting_scheme calc
_refine_ls_wR_factor_gt 0.0973
_refine_ls_wR_factor_ref 0.1020
_reflns_Friedel_coverage 0.508
_reflns_Friedel_fraction_full 0.634
_reflns_Friedel_fraction_max 0.561
_reflns_number_gt 2277
_reflns_number_total 2842
_reflns_threshold_expression 'I > 2\s(I)'
_cod_data_source_file d4sc03461a2.cif
_cod_data_source_block pna21
_cod_depositor_comments 'Adding full bibliography for 1572336--1572337.cif.'
_cod_database_code 1572336
_shelxl_version_number 2014-3
_shelx_space_group_comment
;
The symmetry employed for this shelxl refinement is uniquely defined
by the following loop, which should always be used as a source of
symmetry information in preference to the above space-group names.
They are only intended as comments.
;
_shelx_estimated_absorpt_t_max 0.960
_shelx_estimated_absorpt_t_min 0.810
_olex2_refinement_description
;
1. Fixed Uiso
 At 1.2 times of:
  All C(H) groups
 At 1.5 times of:
  All C(H,H,H) groups
2.a Aromatic/amide H refined with riding coordinates:
 C2(H2), C6(H6), C8(H8), C9(H9), C11(H11), C12(H12), C13(H13), C14(H14)
2.b Idealised Me refined as rotating group:
 C16(H16A,H16B,H16C)
;
_olex2_submission_special_instructions 'No special instructions were received'

loop_
_space_group_symop_operation_xyz
'x, y, z'
'-x, -y, z+1/2'
'x+1/2, -y+1/2, z'
'-x+1/2, y+1/2, z+1/2'

loop_
_atom_site_label
_atom_site_type_symbol
_atom_site_fract_x
_atom_site_fract_y
_atom_site_fract_z
_atom_site_U_iso_or_equiv
_atom_site_adp_type
_atom_site_occupancy
_atom_site_site_symmetry_order
_atom_site_calc_flag
_atom_site_refinement_flags_posn
_atom_site_refinement_flags_adp
_atom_site_refinement_flags_occupancy
_atom_site_disorder_assembly
_atom_site_disorder_group
Br1 Br 0.58834(4) -0.11050(3) 0.52280(12) 0.0681(2) Uani 1 1 d . . . . .
C1 C 0.6312(3) 0.0468(3) 0.5133(7) 0.0422(8) Uani 1 1 d . . . . .
C2 C 0.7173(3) 0.0688(3) 0.4539(5) 0.0382(9) Uani 1 1 d . . . . .
H2 H 0.7553 0.0069 0.4176 0.046 Uiso 1 1 calc R U . . .
C3 C 0.7486(3) 0.1844(3) 0.4473(5) 0.0358(8) Uani 1 1 d . . . . .
C4 C 0.6935(3) 0.2753(3) 0.5020(5) 0.0344(8) Uani 1 1 d . . . . .
C5 C 0.6053(3) 0.2493(3) 0.5617(4) 0.0360(9) Uani 1 1 d . . . . .
C6 C 0.5745(3) 0.1347(4) 0.5680(5) 0.0406(10) Uani 1 1 d . . . . .
H6 H 0.5149 0.1169 0.6096 0.049 Uiso 1 1 calc R U . . .
C7 C 0.7279(3) 0.3986(3) 0.4975(5) 0.0347(8) Uani 1 1 d . . . . .
C8 C 0.8024(3) 0.4320(3) 0.5892(5) 0.0362(8) Uani 1 1 d . . . . .
H8 H 0.8302 0.3769 0.6560 0.043 Uiso 1 1 calc R U . . .
C9 C 0.8366(3) 0.5451(3) 0.5839(5) 0.0360(8) Uani 1 1 d . . . . .
H9 H 0.8871 0.5672 0.6479 0.043 Uiso 1 1 calc R U . . .
C10 C 0.7974(3) 0.6262(3) 0.4858(4) 0.0333(9) Uani 1 1 d . . . . .
C11 C 0.7221(3) 0.5934(4) 0.3934(6) 0.0420(9) Uani 1 1 d . . . . .
H11 H 0.6949 0.6482 0.3255 0.050 Uiso 1 1 calc R U . . .
C12 C 0.6873(3) 0.4803(4) 0.4012(5) 0.0417(9) Uani 1 1 d . . . . .
H12 H 0.6352 0.4588 0.3402 0.050 Uiso 1 1 calc R U . . .
C13 C 0.8400(3) 0.2040(4) 0.3729(6) 0.0454(10) Uani 1 1 d . . . . .
H13 H 0.8604 0.2821 0.3594 0.054 Uiso 1 1 calc R U . . .
C14 C 0.5451(3) 0.3408(4) 0.6314(5) 0.0406(9) Uani 1 1 d . . . . .
H14 H 0.5702 0.4169 0.6437 0.049 Uiso 1 1 calc R U . . .
C15 C 0.8347(3) 0.7465(3) 0.4697(4) 0.0340(8) Uani 1 1 d . . . . .
C16 C 0.9458(4) 0.8818(3) 0.5585(6) 0.0447(10) Uani 1 1 d . . . . .
H16A H 0.9790 0.8834 0.4609 0.067 Uiso 1 1 calc R U . . .
H16B H 0.9906 0.8916 0.6419 0.067 Uiso 1 1 calc R U . . .
H16C H 0.9000 0.9451 0.5615 0.067 Uiso 1 1 calc R U . . .
O1 O 0.8900(3) 0.1270(3) 0.3286(5) 0.0584(10) Uani 1 1 d . . . . .
O2 O 0.4664(3) 0.3232(3) 0.6727(4) 0.0541(8) Uani 1 1 d . . . . .
O3 O 0.8985(2) 0.7712(2) 0.5752(3) 0.0408(7) Uani 1 1 d . . . . .
O4 O 0.8117(2) 0.8132(2) 0.3710(4) 0.0413(7) Uani 1 1 d . . . . .

loop_
_atom_site_aniso_label
_atom_site_aniso_U_11
_atom_site_aniso_U_22
_atom_site_aniso_U_33
_atom_site_aniso_U_23
_atom_site_aniso_U_13
_atom_site_aniso_U_12
Br1 0.0540(3) 0.0287(2) 0.1216(5) -0.0061(3) 0.0226(4) -0.00895(18)
C1 0.044(2) 0.0238(14) 0.059(2) -0.005(2) 0.003(2) -0.0041(14)
C2 0.037(2) 0.0286(17) 0.049(2) -0.0029(16) 0.0034(17) -0.0004(16)
C3 0.034(2) 0.0312(17) 0.0420(19) 0.0019(16) 0.0005(15) 0.0005(16)
C4 0.0374(19) 0.0267(14) 0.0390(19) 0.0017(16) -0.0023(18) -0.0002(13)
C5 0.0349(19) 0.0283(16) 0.045(2) -0.0023(15) -0.0005(16) 0.0030(14)
C6 0.034(2) 0.0315(18) 0.057(3) -0.0039(16) 0.0072(18) -0.0014(15)
C7 0.0362(19) 0.0257(14) 0.042(2) -0.0008(15) 0.0009(18) 0.0016(13)
C8 0.035(2) 0.0278(17) 0.046(2) 0.0089(16) -0.0008(17) 0.0002(15)
C9 0.0331(19) 0.0309(17) 0.044(2) 0.0049(15) -0.0042(16) -0.0032(15)
C10 0.0335(19) 0.0253(14) 0.041(2) 0.0014(14) 0.0024(15) -0.0006(13)
C11 0.045(2) 0.0298(17) 0.051(2) 0.0042(16) -0.011(2) 0.0011(17)
C12 0.045(2) 0.0341(19) 0.046(2) 0.0020(17) -0.0116(19) -0.0034(17)
C13 0.044(2) 0.036(2) 0.056(3) -0.0026(19) 0.015(2) -0.0029(18)
C14 0.037(2) 0.0355(19) 0.049(2) -0.0011(18) 0.0015(19) 0.0043(18)
C15 0.036(2) 0.0257(15) 0.040(2) -0.0025(14) 0.0014(15) 0.0028(15)
C16 0.048(2) 0.0319(18) 0.055(3) 0.0012(17) -0.007(2) -0.0073(17)
O1 0.055(2) 0.0421(17) 0.078(2) -0.0021(15) 0.0280(19) 0.0044(15)
O2 0.0413(18) 0.0477(17) 0.073(2) -0.0063(16) 0.0103(16) 0.0049(15)
O3 0.0437(16) 0.0292(13) 0.0495(17) 0.0017(11) -0.0089(13) -0.0035(12)
O4 0.0459(16) 0.0275(13) 0.0505(16) 0.0057(12) -0.0050(14) -0.0005(12)

loop_
_atom_type_symbol
_atom_type_description
_atom_type_scat_dispersion_real
_atom_type_scat_dispersion_imag
_atom_type_scat_source
C C 0.0148 0.0071 'International Tables Vol C Tables 4.2.6.8 and 6.1.1.4'
H H 0.0000 0.0000 'International Tables Vol C Tables 4.2.6.8 and 6.1.1.4'
Br Br -0.9469 1.0438 'International Tables Vol C Tables 4.2.6.8 and 6.1.1.4'
O O 0.0413 0.0251 'International Tables Vol C Tables 4.2.6.8 and 6.1.1.4'

loop_
_geom_angle_atom_site_label_1
_geom_angle_atom_site_label_2
_geom_angle_atom_site_label_3
_geom_angle
_geom_angle_site_symmetry_1
_geom_angle_site_symmetry_3
_geom_angle_publ_flag
C2 C1 Br1 118.9(3) . . ?
C2 C1 C6 122.0(3) . . ?
C6 C1 Br1 119.0(3) . . ?
C1 C2 H2 120.6 . . ?
C1 C2 C3 118.8(4) . . ?
C3 C2 H2 120.6 . . ?
C2 C3 C13 116.5(4) . . ?
C4 C3 C2 120.8(4) . . ?
C4 C3 C13 122.6(4) . . ?
C3 C4 C5 118.7(3) . . ?
C3 C4 C7 120.7(3) . . ?
C5 C4 C7 120.5(3) . . ?
C4 C5 C14 121.7(3) . . ?
C6 C5 C4 120.3(4) . . ?
C6 C5 C14 117.8(4) . . ?
C1 C6 C5 119.3(4) . . ?
C1 C6 H6 120.3 . . ?
C5 C6 H6 120.3 . . ?
C8 C7 C4 119.9(3) . . ?
C8 C7 C12 119.2(3) . . ?
C12 C7 C4 120.9(4) . . ?
C7 C8 H8 119.7 . . ?
C9 C8 C7 120.6(4) . . ?
C9 C8 H8 119.7 . . ?
C8 C9 H9 119.8 . . ?
C10 C9 C8 120.4(4) . . ?
C10 C9 H9 119.8 . . ?
C9 C10 C11 119.4(3) . . ?
C9 C10 C15 122.4(4) . . ?
C11 C10 C15 118.1(3) . . ?
C10 C11 H11 120.0 . . ?
C12 C11 C10 119.9(4) . . ?
C12 C11 H11 120.0 . . ?
C7 C12 C11 120.5(4) . . ?
C7 C12 H12 119.7 . . ?
C11 C12 H12 119.7 . . ?
C3 C13 H13 118.0 . . ?
O1 C13 C3 123.9(4) . . ?
O1 C13 H13 118.0 . . ?
C5 C14 H14 118.4 . . ?
O2 C14 C5 123.3(4) . . ?
O2 C14 H14 118.4 . . ?
O3 C15 C10 112.2(3) . . ?
O4 C15 C10 124.1(4) . . ?
O4 C15 O3 123.6(3) . . ?
H16A C16 H16B 109.5 . . ?
H16A C16 H16C 109.5 . . ?
H16B C16 H16C 109.5 . . ?
O3 C16 H16A 109.5 . . ?
O3 C16 H16B 109.5 . . ?
O3 C16 H16C 109.5 . . ?
C15 O3 C16 116.0(3) . . ?

loop_
_geom_bond_atom_site_label_1
_geom_bond_atom_site_label_2
_geom_bond_distance
_geom_bond_site_symmetry_2
_geom_bond_publ_flag
Br1 C1 1.907(3) . ?
C1 C2 1.362(6) . ?
C1 C6 1.382(6) . ?
C2 H2 0.9500 . ?
C2 C3 1.401(5) . ?
C3 C4 1.393(6) . ?
C3 C13 1.481(6) . ?
C4 C5 1.400(6) . ?
C4 C7 1.499(5) . ?
C5 C6 1.387(6) . ?
C5 C14 1.490(6) . ?
C6 H6 0.9500 . ?
C7 C8 1.390(6) . ?
C7 C12 1.390(6) . ?
C8 H8 0.9500 . ?
C8 C9 1.387(5) . ?
C9 H9 0.9500 . ?
C9 C10 1.386(5) . ?
C10 C11 1.401(6) . ?
C10 C15 1.485(5) . ?
C11 H11 0.9500 . ?
C11 C12 1.391(6) . ?
C12 H12 0.9500 . ?
C13 H13 0.9500 . ?
C13 O1 1.201(6) . ?
C14 H14 0.9500 . ?
C14 O2 1.201(6) . ?
C15 O3 1.332(5) . ?
C15 O4 1.202(5) . ?
C16 H16A 0.9800 . ?
C16 H16B 0.9800 . ?
C16 H16C 0.9800 . ?
C16 O3 1.445(5) . ?

loop_
_geom_torsion_atom_site_label_1
_geom_torsion_atom_site_label_2
_geom_torsion_atom_site_label_3
_geom_torsion_atom_site_label_4
_geom_torsion
_geom_torsion_site_symmetry_1
_geom_torsion_site_symmetry_2
_geom_torsion_site_symmetry_3
_geom_torsion_site_symmetry_4
_geom_torsion_publ_flag
Br1 C1 C2 C3 -179.9(3) . . . . ?
Br1 C1 C6 C5 179.9(3) . . . . ?
C1 C2 C3 C4 0.7(7) . . . . ?
C1 C2 C3 C13 -176.3(5) . . . . ?
C2 C1 C6 C5 0.5(8) . . . . ?
C2 C3 C4 C5 -1.0(6) . . . . ?
C2 C3 C4 C7 178.8(4) . . . . ?
C2 C3 C13 O1 -5.2(7) . . . . ?
C3 C4 C5 C6 0.9(6) . . . . ?
C3 C4 C5 C14 176.0(4) . . . . ?
C3 C4 C7 C8 -67.6(6) . . . . ?
C3 C4 C7 C12 111.5(5) . . . . ?
C4 C3 C13 O1 177.9(5) . . . . ?
C4 C5 C6 C1 -0.7(6) . . . . ?
C4 C5 C14 O2 174.0(4) . . . . ?
C4 C7 C8 C9 178.5(4) . . . . ?
C4 C7 C12 C11 -177.4(4) . . . . ?
C5 C4 C7 C8 112.2(4) . . . . ?
C5 C4 C7 C12 -68.8(6) . . . . ?
C6 C1 C2 C3 -0.5(8) . . . . ?
C6 C5 C14 O2 -10.8(6) . . . . ?
C7 C4 C5 C6 -178.9(4) . . . . ?
C7 C4 C5 C14 -3.8(6) . . . . ?
C7 C8 C9 C10 -0.7(6) . . . . ?
C8 C7 C12 C11 1.7(7) . . . . ?
C8 C9 C10 C11 0.9(6) . . . . ?
C8 C9 C10 C15 -176.6(4) . . . . ?
C9 C10 C11 C12 0.2(7) . . . . ?
C9 C10 C15 O3 -9.8(5) . . . . ?
C9 C10 C15 O4 168.7(4) . . . . ?
C10 C11 C12 C7 -1.5(7) . . . . ?
C10 C15 O3 C16 173.6(3) . . . . ?
C11 C10 C15 O3 172.7(4) . . . . ?
C11 C10 C15 O4 -8.8(6) . . . . ?
C12 C7 C8 C9 -0.6(6) . . . . ?
C13 C3 C4 C5 175.9(4) . . . . ?
C13 C3 C4 C7 -4.3(6) . . . . ?
C14 C5 C6 C1 -175.9(4) . . . . ?
C15 C10 C11 C12 177.8(4) . . . . ?
O4 C15 O3 C16 -4.9(6) . . . . ?
